data_7719591
loop_
_publ_author_name
'Harder, Rachel A.'
'McGurrell, Thomas D.'
'MacBride, J. A. Hugh'
'B&#xf6;hling, Lena'
'Brockhinke, Andreas'
'Yufit, Dmitry S.'
'Fox, Mark A.'

_publ_section_title
;
 Photophysical studies on <i>meta</i>- and <i>para</i>-carboranes
 containing 1-naphthyl groups.
;
_journal_issue 43
_journal_name_full 'Dalton transactions (Cambridge, England : 2003)'
_journal_page_first 16037
_journal_page_last 16048
_journal_paper_doi 10.1039/d5dt02179k
_journal_volume 54
_journal_year 2025
_chemical_formula_moiety 'C22 H24 B10'
_chemical_formula_sum 'C22 H24 B10'
_chemical_formula_weight 396.678
_chemical_name_common 1,12-bis(1-naphthyl)-p-carborane
_chemical_name_systematic '1,12-bis(1-naphthyl)-1,12-dicarba-closo- dodecaborane'
_space_group_crystal_system monoclinic
_space_group_IT_number 14
_space_group_name_Hall '-P 2yn'
_space_group_name_H-M_alt 'P 1 21/n 1'
_symmetry_Int_Tables_number 14
_atom_sites_solution_primary direct
_audit_creation_date 2025-09-10
_audit_creation_method
;
Olex2 1.5-beta
(compiled 2025.07.13 svn.rb7424aed for OlexSys, GUI svn.r7314)
;
_audit_update_record
;
2025-09-10 deposited with the CCDC.	2025-10-08 downloaded from the CCDC.
;
_cell_angle_alpha 90
_cell_angle_beta 92.147(10)
_cell_angle_gamma 90
_cell_formula_units_Z 2
_cell_length_a 7.5414(12)
_cell_length_b 7.9407(13)
_cell_length_c 17.649(3)
_cell_measurement_reflns_used 99
_cell_measurement_temperature 153(2)
_cell_measurement_theta_max 21.2
_cell_measurement_theta_min 13.7
_cell_volume 1056.2(3)
_computing_cell_refinement 'SMART version 4.05 (Siemens, 1995)'
_computing_data_collection 'SMART version 4.05 (Siemens, 1995)'
_computing_data_reduction 'SAINT version 4.05 (Siemens, 1995)'
_computing_molecular_graphics 'Olex2 1.5-beta (Dolomanov et al., 2009)'
_computing_publication_material 'Olex2 1.5-beta (Dolomanov et al., 2009)'
_computing_structure_refinement 'olex2.refine 1.5-beta (Bourhis et al., 2015)'
_computing_structure_solution 'SHELXS  (Sheldrick, 2008)'
_diffrn_ambient_temperature 150.0(2)
_diffrn_measured_fraction_theta_full 1.0000
_diffrn_measured_fraction_theta_max 0.9996
_diffrn_measurement_device 'SMART 1K CCD area detector'
_diffrn_measurement_method '\w scans'
_diffrn_radiation_monochromator graphite
_diffrn_radiation_type 'Mo K\a'
_diffrn_radiation_wavelength 0.71073
_diffrn_reflns_av_R_equivalents 0.1484
_diffrn_reflns_av_unetI/netI 0.1070
_diffrn_reflns_Laue_measured_fraction_full 1.0000
_diffrn_reflns_Laue_measured_fraction_max 0.9996
_diffrn_reflns_limit_h_max 9
_diffrn_reflns_limit_h_min -9
_diffrn_reflns_limit_k_max 10
_diffrn_reflns_limit_k_min -10
_diffrn_reflns_limit_l_max 22
_diffrn_reflns_limit_l_min -17
_diffrn_reflns_number 7319
_diffrn_reflns_point_group_measured_fraction_full 1.0000
_diffrn_reflns_point_group_measured_fraction_max 0.9996
_diffrn_reflns_theta_full 25.2417
_diffrn_reflns_theta_max 27.49
_diffrn_reflns_theta_min 2.31
_diffrn_source_current 10.0
_diffrn_source_power 0.4
_diffrn_source_voltage 40.0
_diffrn_standards_number none
_exptl_absorpt_coefficient_mu 0.063
_exptl_absorpt_correction_type none
_exptl_crystal_colour colourless
_exptl_crystal_colour_primary colourless
_exptl_crystal_density_diffrn 1.247
_exptl_crystal_description 'prism             '
_exptl_crystal_F_000 412.180
_exptl_crystal_size_max 0.4
_exptl_crystal_size_mid 0.2
_exptl_crystal_size_min 0.1
_refine_diff_density_max 0.6267
_refine_diff_density_min -0.4496
_refine_diff_density_rms 0.1348
_refine_ls_d_res_high 0.7700
_refine_ls_d_res_low 8.8181
_refine_ls_goodness_of_fit_ref 1.0740
_refine_ls_hydrogen_treatment constr
_refine_ls_matrix_type full
_refine_ls_number_constraints 24
_refine_ls_number_parameters 146
_refine_ls_number_reflns 2423
_refine_ls_number_restraints 0
_refine_ls_restrained_S_all 1.0740
_refine_ls_R_factor_all 0.1467
_refine_ls_R_factor_gt 0.1119
_refine_ls_shift/su_max 0.0010
_refine_ls_shift/su_mean 0.0001
_refine_ls_structure_factor_coef Fsqd
_refine_ls_weighting_details 'w=1/[\s^2^(Fo^2^)+(0.0725P)^2^+4.6792P] where P=(Fo^2^+2Fc^2^)/3'
_refine_ls_weighting_scheme calc
_refine_ls_wR_factor_gt 0.2586
_refine_ls_wR_factor_ref 0.2844
_reflns_Friedel_coverage 0.0
_reflns_limit_h_max 8
_reflns_limit_h_min -9
_reflns_limit_k_max 10
_reflns_limit_k_min 0
_reflns_limit_l_max 22
_reflns_limit_l_min -7
_reflns_number_gt 1820
_reflns_number_total 2423
_reflns_threshold_expression I>=2u(I)
_cod_data_source_file d5dt02179k2.cif
_cod_data_source_block p2_96srv161
_cod_depositor_comments 'Adding full bibliography for 7719588--7719591.cif.'
_cod_original_cell_volume 1056.1(3)
_cod_database_code 7719591
_audit_contact_letter
;
The CIF file contains data for the structure p2 from
the paper 

"Photophysical studies on meta- and para-carboranes containing 1-naphthyl groups"

by R.A.Harder, T.D.McGurrell, J.A.Hugh MacBride, L.Bohling, A.Brockhinke, D.S.Yufit and M.A.Fox 

The paper will be submitted to RSC Dalton Trans. 
;
_olex2_refinement_description
;
1. Twinned data refinement
 Scales: 0.971(2)
 0.029(2)
2. Fixed Uiso
 At 1.2 times of:
  All B(H) groups, All C(H) groups
3.a Aromatic/amide H refined with riding coordinates:
 C2'(H2'), C3'(H3'), C4'(H4'), C5'(H5'), C6'(H6'), C7'(H7'), C8'(H8')
3.b Boron cage BH refined with riding coordinates:
 B2(H2), B3(H3), B4(H4), B5(H5), B6(H6)
;
_olex2_submission_special_instructions 'No special instructions were received'

loop_
_space_group_symop_id
_space_group_symop_operation_xyz
1 x,y,z
2 -x+1/2,y+1/2,-z+1/2
3 -x,-y,-z
4 x-1/2,-y-1/2,z-1/2

loop_
_atom_site_label
_atom_site_type_symbol
_atom_site_fract_x
_atom_site_fract_y
_atom_site_fract_z
_atom_site_U_iso_or_equiv
_atom_site_adp_type
_atom_site_occupancy
_atom_site_refinement_flags_posn
C1' C 0.9690(5) 0.7081(5) 0.1192(2) 0.0193(8) Uani 1.000000 .
C2' C 1.1171(6) 0.6786(5) 0.1653(2) 0.0248(9) Uani 1.000000 .
H2' H 1.2179(6) 0.7487(5) 0.1600(2) 0.0298(11) Uiso 1.000000 R
C3' C 1.1264(6) 0.5479(6) 0.2205(2) 0.0259(9) Uani 1.000000 .
H3' H 1.2314(6) 0.5330(6) 0.2512(2) 0.0310(11) Uiso 1.000000 R
C4' C 0.9856(6) 0.4450(5) 0.2293(2) 0.0254(9) Uani 1.000000 .
H4' H 0.9922(6) 0.3570(5) 0.2658(2) 0.0305(11) Uiso 1.000000 R
C4A C 0.8275(6) 0.4686(5) 0.1837(2) 0.0222(9) Uani 1.000000 .
C5' C 0.6811(6) 0.3590(5) 0.1935(3) 0.0299(10) Uani 1.000000 .
H5' H 0.6923(6) 0.2706(5) 0.2296(3) 0.0358(12) Uiso 1.000000 R
C6' C 0.5257(6) 0.3769(6) 0.1530(3) 0.0303(10) Uani 1.000000 .
H6' H 0.4302(6) 0.3013(6) 0.1601(3) 0.0363(12) Uiso 1.000000 R
C7' C 0.5081(6) 0.5118(5) 0.0991(2) 0.0248(9) Uani 1.000000 .
H7' H 0.3993(6) 0.5276(5) 0.0712(2) 0.0298(11) Uiso 1.000000 R
C8' C 0.6479(6) 0.6178(5) 0.0880(2) 0.0236(9) Uani 1.000000 .
H8' H 0.6328(6) 0.7060(5) 0.0520(2) 0.0283(10) Uiso 1.000000 R
C8A C 0.8169(5) 0.6021(5) 0.1283(2) 0.0181(8) Uani 1.000000 .
C1 C 0.9792(5) 0.8505(4) 0.0602(2) 0.0179(8) Uani 1.000000 .
B2 B 0.9886(6) 1.0582(5) 0.0926(3) 0.0213(9) Uani 1.000000 .
H2 H 0.9817(6) 1.0939(5) 0.1538(3) 0.0256(11) Uiso 1.000000 R
B3 B 1.1809(6) 0.9617(6) 0.0561(3) 0.0209(9) Uani 1.000000 .
H3 H 1.3012(6) 0.9360(6) 0.0935(3) 0.0251(11) Uiso 1.000000 R
B4 B 1.1102(6) 0.8189(5) -0.0172(3) 0.0223(9) Uani 1.000000 .
H4 H 1.1827(6) 0.6985(5) -0.0275(3) 0.0267(11) Uiso 1.000000 R
B5 B 0.8783(6) 0.8318(5) -0.0286(3) 0.0217(9) Uani 1.000000 .
H5 H 0.7983(6) 0.7193(5) -0.0472(3) 0.0261(11) Uiso 1.000000 R
B6 B 0.7997(6) 0.9815(5) 0.0399(3) 0.0209(9) Uani 1.000000 .
H6 H 0.6678(6) 0.9691(5) 0.0665(3) 0.0251(11) Uiso 1.000000 R

loop_
_atom_site_aniso_label
_atom_site_aniso_U_11
_atom_site_aniso_U_22
_atom_site_aniso_U_33
_atom_site_aniso_U_12
_atom_site_aniso_U_13
_atom_site_aniso_U_23
C1' 0.0232(19) 0.0119(16) 0.0228(19) 0.0009(15) 0.0025(15) 0.0003(14)
C2' 0.028(2) 0.0167(18) 0.030(2) 0.0009(16) -0.0013(17) 0.0031(16)
C3' 0.026(2) 0.027(2) 0.025(2) 0.0047(18) -0.0048(16) 0.0030(17)
C4' 0.037(2) 0.0164(17) 0.0232(19) 0.0028(17) 0.0037(17) 0.0032(16)
C4A 0.032(2) 0.0134(17) 0.0219(19) -0.0006(16) 0.0053(16) -0.0003(15)
C5' 0.039(2) 0.0188(19) 0.032(2) -0.0068(18) 0.0068(19) 0.0032(17)
C6' 0.037(2) 0.024(2) 0.030(2) -0.0096(19) 0.0064(18) 0.0031(18)
C7' 0.025(2) 0.026(2) 0.025(2) -0.0023(17) 0.0048(16) -0.0026(16)
C8' 0.028(2) 0.0183(18) 0.024(2) -0.0009(16) 0.0051(16) -0.0004(16)
C8A 0.0256(19) 0.0101(15) 0.0187(18) 0.0017(14) 0.0038(14) -0.0017(14)
C1 0.0243(18) 0.0105(16) 0.0192(18) 0.0001(14) 0.0033(14) -0.0022(14)
B2 0.027(2) 0.0144(19) 0.022(2) -0.0025(18) 0.0023(17) 0.0001(16)
B3 0.022(2) 0.0163(19) 0.024(2) -0.0004(17) -0.0009(17) 0.0007(17)
B4 0.028(2) 0.0112(18) 0.028(2) -0.0001(17) 0.0048(18) -0.0013(17)
B5 0.029(2) 0.0123(18) 0.023(2) -0.0015(17) -0.0032(17) -0.0015(16)
B6 0.025(2) 0.016(2) 0.022(2) 0.0030(17) 0.0044(17) 0.0013(16)

loop_
_atom_type_symbol
_atom_type_scat_dispersion_real
_atom_type_scat_dispersion_imag
_atom_type_scat_Cromer_Mann_a1
_atom_type_scat_Cromer_Mann_a2
_atom_type_scat_Cromer_Mann_a3
_atom_type_scat_Cromer_Mann_a4
_atom_type_scat_Cromer_Mann_b1
_atom_type_scat_Cromer_Mann_b2
_atom_type_scat_Cromer_Mann_b3
_atom_type_scat_Cromer_Mann_b4
_atom_type_scat_Cromer_Mann_c
_atom_type_scat_source
_atom_type_scat_dispersion_source
B 0.00156 0.00068 2.05450 1.33260 1.09790 0.70680 23.21850 1.02100 60.34980 0.14030 -0.19320 'International Tables Volume C Table 6.1.1.4 (pp. 500-502)' 'Brennan, Cowan, Rev. Sci. Instrum., 1992, 63, 850'
C 0.00313 0.00162 2.31000 1.02000 1.58860 0.86500 20.84390 10.20750 0.56870 51.65120 0.21560 'International Tables Volume C Table 6.1.1.4 (pp. 500-502)' 'Brennan, Cowan, Rev. Sci. Instrum., 1992, 63, 850'
H 0.00000 0.00000 0.49300 0.32291 0.14019 0.04081 10.51090 26.12570 3.14236 57.79970 0.00304 'International Tables Volume C Table 6.1.1.4 (pp. 500-502)' 'Brennan, Cowan, Rev. Sci. Instrum., 1992, 63, 850'

loop_
_geom_angle_atom_site_label_1
_geom_angle_atom_site_label_2
_geom_angle_atom_site_label_3
_geom_angle
_geom_angle_site_symmetry_1
_geom_angle_site_symmetry_3
_geom_angle_publ_flag
C8A C1' C2' 117.9(4) . . ?
C1 C1' C2' 117.7(4) . . ?
C1 C1' C8A 124.5(3) . . ?
H2' C2' C1' 118.4(2) . . ?
C3' C2' C1' 123.1(4) . . ?
C3' C2' H2' 118.4(2) . . ?
H3' C3' C2' 120.0(2) . . ?
C4' C3' C2' 120.0(4) . . ?
C4' C3' H3' 120.0(3) . . ?
H4' C4' C3' 120.0(3) . . ?
C4A C4' C3' 119.9(4) . . ?
C4A C4' H4' 120.0(2) . . ?
C5' C4A C4' 119.2(4) . . ?
C8A C4A C4' 120.2(4) . . ?
C8A C4A C5' 120.6(4) . . ?
H5' C5' C4A 119.0(3) . . ?
C6' C5' C4A 122.0(4) . . ?
C6' C5' H5' 119.0(3) . . ?
H6' C6' C5' 120.5(3) . . ?
C7' C6' C5' 119.0(4) . . ?
C7' C6' H6' 120.5(3) . . ?
H7' C7' C6' 120.0(3) . . ?
C8' C7' C6' 120.1(4) . . ?
C8' C7' H7' 120.0(3) . . ?
H8' C8' C7' 118.4(3) . . ?
C8A C8' C7' 123.2(4) . . ?
C8A C8' H8' 118.4(2) . . ?
C4A C8A C1' 118.8(3) . . ?
C8' C8A C1' 126.1(3) . . ?
C8' C8A C4A 115.1(4) . . ?
B2 C1 C1' 118.3(3) . . ?
B3 C1 C1' 117.4(3) . . ?
B3 C1 B2 61.0(2) . . ?
B4 C1 C1' 118.1(3) . . ?
B4 C1 B2 112.2(3) . . ?
B4 C1 B3 61.5(2) . . ?
B5 C1 C1' 121.3(3) . . ?
B5 C1 B2 113.0(3) . . ?
B5 C1 B3 111.1(3) . . ?
B5 C1 B4 61.1(3) . . ?
B6 C1 C1' 121.4(3) . . ?
B6 C1 B2 61.5(2) . . ?
B6 C1 B3 111.1(3) . . ?
B6 C1 B4 112.8(3) . . ?
B6 C1 B5 63.2(3) . . ?
H2 B2 C1 123.49(19) . . ?
B3 B2 C1 59.9(2) . . ?
B3 B2 H2 121.6(2) . . ?
B4 B2 C1 105.1(3) 3_775 . ?
B4 B2 H2 123.1(2) 3_775 . ?
B4 B2 B3 106.8(3) 3_775 . ?
B5 B2 C1 105.9(3) 3_775 . ?
B5 B2 H2 122.6(2) 3_775 . ?
B5 B2 B3 59.5(3) 3_775 . ?
B5 B2 B4 59.1(3) 3_775 3_775 ?
B6 B2 C1 58.9(2) . . ?
B6 B2 H2 121.7(2) . . ?
B6 B2 B3 108.1(3) . . ?
B6 B2 B4 59.7(3) . 3_775 ?
B6 B2 B5 107.3(3) . 3_775 ?
B2 B3 C1 59.1(2) . . ?
H3 B3 C1 124.50(19) . . ?
H3 B3 B2 121.2(2) . . ?
B4 B3 C1 58.5(2) . . ?
B4 B3 B2 108.1(3) . . ?
B4 B3 H3 121.6(2) . . ?
B5 B3 C1 105.5(3) 3_775 . ?
B5 B3 B2 59.9(3) 3_775 . ?
B5 B3 H3 121.5(2) 3_775 . ?
B5 B3 B4 109.0(3) 3_775 . ?
B6 B3 C1 105.7(3) 3_775 . ?
B6 B3 B2 109.5(3) 3_775 . ?
B6 B3 H3 121.1(2) 3_775 . ?
B6 B3 B4 60.0(3) 3_775 . ?
B6 B3 B5 61.7(3) 3_775 3_775 ?
B2 B4 C1 105.9(3) 3_775 . ?
B3 B4 C1 60.0(2) . . ?
B3 B4 B2 107.3(3) . 3_775 ?
H4 B4 C1 123.16(19) . . ?
H4 B4 B2 122.5(2) . 3_775 ?
H4 B4 B3 121.6(2) . . ?
B5 B4 C1 59.1(2) . . ?
B5 B4 B2 59.9(3) . 3_775 ?
B5 B4 B3 108.3(3) . . ?
B5 B4 H4 121.4(2) . . ?
B6 B4 C1 106.4(3) 3_775 . ?
B6 B4 B2 59.9(3) 3_775 3_775 ?
B6 B4 B3 59.4(2) 3_775 . ?
B6 B4 H4 122.2(2) 3_775 . ?
B6 B4 B5 108.1(3) 3_775 . ?
B2 B5 C1 107.2(3) 3_775 . ?
B3 B5 C1 105.6(3) 3_775 . ?
B3 B5 B2 60.6(3) 3_775 3_775 ?
B4 B5 C1 59.8(3) . . ?
B4 B5 B2 61.0(3) . 3_775 ?
B4 B5 B3 109.0(3) . 3_775 ?
H5 B5 C1 123.43(19) . . ?
H5 B5 B2 121.2(2) . 3_775 ?
H5 B5 B3 122.2(2) . 3_775 ?
H5 B5 B4 120.7(2) . . ?
B6 B5 C1 58.7(2) . . ?
B6 B5 B2 108.0(3) . 3_775 ?
B6 B5 B3 59.2(2) . 3_775 ?
B6 B5 B4 108.2(3) . . ?
B6 B5 H5 122.2(2) . . ?
B2 B6 C1 59.6(2) . . ?
B3 B6 C1 105.0(3) 3_775 . ?
B3 B6 B2 108.7(3) 3_775 . ?
B4 B6 C1 106.2(3) 3_775 . ?
B4 B6 B2 60.4(3) 3_775 . ?
B4 B6 B3 60.6(3) 3_775 3_775 ?
B5 B6 C1 58.1(2) . . ?
B5 B6 B2 107.3(3) . . ?
B5 B6 B3 59.1(2) . 3_775 ?
B5 B6 B4 107.4(3) . 3_775 ?
H6 B6 C1 124.01(19) . . ?
H6 B6 B2 121.1(2) . . ?
H6 B6 B3 122.2(2) . 3_775 ?
H6 B6 B4 121.7(2) . 3_775 ?
H6 B6 B5 122.7(2) . . ?

loop_
_geom_bond_atom_site_label_1
_geom_bond_atom_site_label_2
_geom_bond_distance
_geom_bond_site_symmetry_2
_geom_bond_publ_flag
C1' C2' 1.377(6) . ?
C1' C8A 1.437(5) . ?
C1' C1 1.542(5) . ?
C2' H2' 0.9500 . ?
C2' C3' 1.423(6) . ?
C3' H3' 0.9500 . ?
C3' C4' 1.353(6) . ?
C4' H4' 0.9500 . ?
C4' C4A 1.426(6) . ?
C4A C5' 1.421(6) . ?
C4A C8A 1.442(5) . ?
C5' H5' 0.9500 . ?
C5' C6' 1.357(7) . ?
C6' H6' 0.9500 . ?
C6' C7' 1.435(6) . ?
C7' H7' 0.9500 . ?
C7' C8' 1.368(6) . ?
C8' H8' 0.9500 . ?
C8' C8A 1.442(6) . ?
C1 B2 1.747(6) . ?
C1 B3 1.762(6) . ?
C1 B4 1.734(6) . ?
C1 B5 1.722(6) . ?
C1 B6 1.734(6) . ?
B2 H2 1.1200 . ?
B2 B3 1.782(7) . ?
B2 B4 1.789(7) 3_775 ?
B2 B5 1.769(7) 3_775 ?
B2 B6 1.780(7) . ?
B3 H3 1.1200 . ?
B3 B4 1.787(6) . ?
B3 B5 1.763(6) 3_775 ?
B3 B6 1.765(6) 3_775 ?
B4 H4 1.1200 . ?
B4 B5 1.756(7) . ?
B4 B6 1.776(6) 3_775 ?
B5 H5 1.1200 . ?
B5 B6 1.810(6) . ?
B6 H6 1.1200 . ?

loop_
_geom_torsion_atom_site_label_1
_geom_torsion_atom_site_label_2
_geom_torsion_atom_site_label_3
_geom_torsion_atom_site_label_4
_geom_torsion
_geom_torsion_site_symmetry_1
_geom_torsion_site_symmetry_2
_geom_torsion_site_symmetry_3
_geom_torsion_site_symmetry_4
_geom_torsion_publ_flag
C1' C2' C3' C4' 0.4(5) . . . . ?
C1' C8A C4A C4' 1.0(4) . . . . ?
C1' C8A C4A C5' -178.9(4) . . . . ?
C1' C8A C8' C7' 179.7(4) . . . . ?
C1' C1 B2 B3 107.4(5) . . . . ?
C1' C1 B2 B4 -151.7(4) . . . 3_775 ?
C1' C1 B2 B5 146.7(4) . . . 3_775 ?
C1' C1 B2 B6 -112.4(5) . . . . ?
C1' C1 B3 B2 -108.8(5) . . . . ?
C1' C1 B3 B4 108.8(4) . . . . ?
C1' C1 B3 B5 -148.2(3) . . . 3_775 ?
C1' C1 B3 B6 147.5(3) . . . 3_775 ?
C1' C1 B4 B2 151.2(3) . . . 3_775 ?
C1' C1 B4 B3 -107.7(5) . . . . ?
C1' C1 B4 B5 112.2(5) . . . . ?
C1' C1 B4 B6 -146.2(4) . . . 3_775 ?
C1' C1 B5 B2 -146.9(4) . . . 3_775 ?
C1' C1 B5 B3 149.7(4) . . . 3_775 ?
C1' C1 B5 B4 -107.1(5) . . . . ?
C1' C1 B5 B6 112.0(5) . . . . ?
C1' C1 B6 B2 107.5(5) . . . . ?
C1' C1 B6 B3 -149.4(4) . . . 3_775 ?
C1' C1 B6 B4 147.4(4) . . . 3_775 ?
C1' C1 B6 B5 -112.0(5) . . . . ?
C2' C1' C8A C4A -1.2(4) . . . . ?
C2' C1' C8A C8' 177.1(4) . . . . ?
C2' C1' C1 B2 -69.4(4) . . . . ?
C2' C1' C1 B3 0.6(4) . . . . ?
C2' C1' C1 B4 71.2(4) . . . . ?
C2' C1' C1 B5 142.7(4) . . . . ?
C2' C1' C1 B6 -141.6(4) . . . . ?
C2' C3' C4' C4A -0.6(5) . . . . ?
C3' C2' C1' C8A 0.5(5) . . . . ?
C3' C2' C1' C1 -178.1(4) . . . . ?
C3' C4' C4A C5' 179.8(4) . . . . ?
C3' C4' C4A C8A -0.1(5) . . . . ?
C4' C4A C5' C6' 178.7(4) . . . . ?
C4' C4A C8A C8' -177.5(4) . . . . ?
C4A C5' C6' C7' -0.8(5) . . . . ?
C4A C8A C1' C1 177.4(3) . . . . ?
C4A C8A C8' C7' -1.9(4) . . . . ?
C5' C4A C8A C8' 2.6(5) . . . . ?
C5' C6' C7' C8' 1.5(5) . . . . ?
C6' C5' C4A C8A -1.4(5) . . . . ?
C6' C7' C8' C8A -0.1(5) . . . . ?
C8' C8A C1' C1 -4.3(5) . . . . ?
C8A C1' C1 B2 112.0(4) . . . . ?
C8A C1' C1 B3 -177.9(4) . . . . ?
C8A C1' C1 B4 -107.4(4) . . . . ?
C8A C1' C1 B5 -35.8(5) . . . . ?
C8A C1' C1 B6 39.8(4) . . . . ?
C1 B2 B3 B4 33.2(3) . . . . ?
C1 B2 B3 B5 135.1(3) . . . 3_775 ?
C1 B2 B3 B6 97.0(3) . . . 3_775 ?
C1 B2 B4 C1 -61.1(3) . . 3_775 3_775 ?
C1 B2 B4 B3 1.8(3) . . 3_775 3_775 ?
C1 B2 B4 B5 -99.7(4) . . 3_775 3_775 ?
C1 B2 B4 B6 39.0(3) . . 3_775 . ?
C1 B2 B5 C1 59.1(3) . . 3_775 3_775 ?
C1 B2 B5 B3 -39.4(3) . . 3_775 . ?
C1 B2 B5 B4 98.4(4) . . 3_775 3_775 ?
C1 B2 B5 B6 -2.8(3) . . 3_775 3_775 ?
C1 B2 B6 B3 -96.8(3) . . . 3_775 ?
C1 B2 B6 B4 -134.9(3) . . . 3_775 ?
C1 B2 B6 B5 -34.4(3) . . . . ?
C1 B3 B2 B4 -98.1(3) . . . 3_775 ?
C1 B3 B2 B5 -135.1(3) . . . 3_775 ?
C1 B3 B2 B6 -35.2(3) . . . . ?
C1 B3 B4 B2 98.7(3) . . . 3_775 ?
C1 B3 B4 B5 35.4(3) . . . . ?
C1 B3 B4 B6 136.0(3) . . . 3_775 ?
C1 B3 B5 C1 -62.3(3) . . 3_775 3_775 ?
C1 B3 B5 B2 38.9(3) . . 3_775 . ?
C1 B3 B5 B4 0.5(3) . . 3_775 3_775 ?
C1 B3 B5 B6 -99.7(4) . . 3_775 3_775 ?
C1 B3 B6 C1 62.5(3) . . 3_775 3_775 ?
C1 B3 B6 B2 0.0(3) . . 3_775 3_775 ?
C1 B3 B6 B4 -37.9(3) . . 3_775 . ?
C1 B3 B6 B5 99.5(4) . . 3_775 3_775 ?
C1 B4 B2 C1 61.1(3) . . 3_775 3_775 ?
C1 B4 B2 B3 -1.4(3) . . 3_775 3_775 ?
C1 B4 B2 B5 -38.6(3) . . 3_775 . ?
C1 B4 B2 B6 100.1(4) . . 3_775 3_775 ?
C1 B4 B3 B2 -33.4(3) . . . . ?
C1 B4 B3 B5 -97.0(3) . . . 3_775 ?
C1 B4 B3 B6 -136.0(3) . . . 3_775 ?
C1 B4 B5 B2 135.6(3) . . . 3_775 ?
C1 B4 B5 B3 97.4(3) . . . 3_775 ?
C1 B4 B5 B6 34.6(3) . . . . ?
C1 B4 B6 C1 -59.6(3) . . 3_775 3_775 ?
C1 B4 B6 B2 -99.1(4) . . 3_775 3_775 ?
C1 B4 B6 B3 38.8(3) . . 3_775 . ?
C1 B4 B6 B5 1.3(3) . . 3_775 3_775 ?
C1 B5 B2 C1 -59.1(3) . . 3_775 3_775 ?
C1 B5 B2 B3 -98.5(4) . . 3_775 3_775 ?
C1 B5 B2 B4 39.3(3) . . 3_775 . ?
C1 B5 B2 B6 2.6(3) . . 3_775 3_775 ?
C1 B5 B3 C1 62.3(3) . . 3_775 3_775 ?
C1 B5 B3 B2 101.2(4) . . 3_775 3_775 ?
C1 B5 B3 B4 0.9(3) . . 3_775 3_775 ?
C1 B5 B3 B6 -37.4(3) . . 3_775 . ?
C1 B5 B4 B2 -135.6(3) . . . 3_775 ?
C1 B5 B4 B3 -35.8(3) . . . . ?
C1 B5 B4 B6 -98.7(3) . . . 3_775 ?
C1 B5 B6 B2 35.0(3) . . . . ?
C1 B5 B6 B3 136.8(4) . . . 3_775 ?
C1 B5 B6 B4 98.6(3) . . . 3_775 ?
C1 B6 B2 B3 35.6(3) . . . . ?
C1 B6 B2 B4 134.9(3) . . . 3_775 ?
C1 B6 B2 B5 98.5(3) . . . 3_775 ?
C1 B6 B3 C1 -62.5(3) . . 3_775 3_775 ?
C1 B6 B3 B2 -0.3(3) . . 3_775 3_775 ?
C1 B6 B3 B4 -100.4(4) . . 3_775 3_775 ?
C1 B6 B3 B5 37.0(3) . . 3_775 . ?
C1 B6 B4 C1 59.6(3) . . 3_775 3_775 ?
C1 B6 B4 B2 -39.5(4) . . 3_775 . ?
C1 B6 B4 B3 98.4(4) . . 3_775 3_775 ?
C1 B6 B4 B5 -2.6(3) . . 3_775 3_775 ?
C1 B6 B5 B2 -99.6(3) . . . 3_775 ?
C1 B6 B5 B3 -136.8(3) . . . 3_775 ?
C1 B6 B5 B4 -35.0(3) . . . . ?
B2 C1 B3 B4 -142.3(3) . . . . ?
B2 C1 B3 B5 -39.3(3) . . . 3_775 ?
B2 C1 B3 B6 -103.7(3) . . . 3_775 ?
B2 C1 B4 B2 -65.9(3) . . . 3_775 ?
B2 C1 B4 B3 35.3(3) . . . . ?
B2 C1 B4 B5 -104.9(4) . . . . ?
B2 C1 B4 B6 -3.2(3) . . . 3_775 ?
B2 C1 B5 B2 63.7(3) . . . 3_775 ?
B2 C1 B5 B3 0.3(3) . . . 3_775 ?
B2 C1 B5 B4 103.5(4) . . . . ?
B2 C1 B5 B6 -37.3(3) . . . . ?
B2 C1 B6 B3 103.1(3) . . . 3_775 ?
B2 C1 B6 B4 39.9(3) . . . 3_775 ?
B2 C1 B6 B5 140.6(3) . . . . ?
B2 B3 C1 B4 142.3(3) . . . . ?
B2 B3 C1 B5 105.4(3) . . . . ?
B2 B3 C1 B6 37.1(3) . . . . ?
B2 B3 B4 B2 65.2(3) . . . 3_775 ?
B2 B3 B4 B5 2.0(3) . . . . ?
B2 B3 B4 B6 102.6(4) . . . 3_775 ?
B2 B3 B5 C1 -101.2(3) . . 3_775 3_775 ?
B2 B3 B5 B4 -38.4(3) . . 3_775 3_775 ?
B2 B3 B5 B6 -138.7(4) . . 3_775 3_775 ?
B2 B3 B6 C1 0.3(3) . . 3_775 3_775 ?
B2 B3 B6 B2 -62.1(3) . . 3_775 3_775 ?
B2 B3 B6 B4 -100.1(4) . . 3_775 . ?
B2 B3 B6 B5 37.3(4) . . 3_775 3_775 ?
B2 B4 C1 B3 -101.1(4) 3_775 . . . ?
B2 B4 C1 B5 39.0(3) 3_775 . . . ?
B2 B4 C1 B6 1.3(3) 3_775 . . . ?
B2 B4 B3 B5 -1.7(4) . 3_775 3_775 . ?
B2 B4 B3 B6 37.4(4) . 3_775 3_775 . ?
B2 B4 B5 B3 38.2(3) . 3_775 3_775 . ?
B2 B4 B5 B6 -101.0(3) 3_775 . . . ?
B2 B4 B6 B3 -137.9(4) . 3_775 . 3_775 ?
B2 B4 B6 B5 -100.5(3) . 3_775 . . ?
B2 B5 C1 B3 -2.7(3) 3_775 . . . ?
B2 B5 C1 B4 -39.8(3) 3_775 . . . ?
B2 B5 C1 B6 101.0(4) 3_775 . . . ?
B2 B5 B3 B4 100.4(3) . 3_775 . . ?
B2 B5 B3 B6 138.7(3) . 3_775 . 3_775 ?
B2 B5 B4 B3 99.8(3) 3_775 . . . ?
B2 B5 B4 B6 -36.9(3) . 3_775 3_775 . ?
B2 B5 B6 B2 -64.6(3) 3_775 . . . ?
B2 B5 B6 B3 -37.2(4) . 3_775 3_775 . ?
B2 B5 B6 B4 1.0(3) . 3_775 3_775 . ?
B2 B6 C1 B3 -36.9(3) . . . . ?
B2 B6 C1 B4 -103.8(3) . . . . ?
B2 B6 C1 B5 -140.6(3) . . . . ?
B2 B6 B3 C1 -0.0(3) . . 3_775 3_775 ?
B2 B6 B3 B2 62.1(3) . . 3_775 3_775 ?
B2 B6 B3 B4 -37.9(3) . . 3_775 3_775 ?
B2 B6 B3 B5 99.4(4) . . 3_775 . ?
B2 B6 B4 C1 99.1(3) . . 3_775 3_775 ?
B2 B6 B4 B3 137.9(4) . . 3_775 3_775 ?
B2 B6 B4 B5 36.9(3) . . 3_775 3_775 ?
B2 B6 B5 B3 -101.8(4) . . . 3_775 ?
B2 B6 B5 B4 -0.0(3) . . . . ?
B3 C1 B2 B4 100.9(3) . . . 3_775 ?
B3 C1 B2 B5 39.3(3) . . . 3_775 ?
B3 C1 B2 B6 140.2(3) . . . . ?
B3 C1 B4 B5 -140.1(3) . . . . ?
B3 C1 B4 B6 -38.5(3) . . . 3_775 ?
B3 C1 B5 B3 -66.1(3) . . . 3_775 ?
B3 C1 B5 B4 37.1(3) . . . . ?
B3 C1 B5 B6 -103.7(4) . . . . ?
B3 C1 B6 B3 66.2(3) . . . 3_775 ?
B3 C1 B6 B4 3.0(3) . . . 3_775 ?
B3 C1 B6 B5 103.7(4) . . . . ?
B3 B2 C1 B4 -35.4(3) . . . . ?
B3 B2 C1 B5 -102.2(3) . . . . ?
B3 B2 C1 B6 -140.2(3) . . . . ?
B3 B2 B4 C1 1.4(3) . . 3_775 3_775 ?
B3 B2 B4 B3 64.4(3) . . 3_775 3_775 ?
B3 B2 B4 B5 -37.2(3) . . 3_775 3_775 ?
B3 B2 B4 B6 101.5(4) . . 3_775 . ?
B3 B2 B5 C1 98.5(3) . . 3_775 3_775 ?
B3 B2 B5 B4 137.8(3) . . 3_775 3_775 ?
B3 B2 B5 B6 36.6(3) . . 3_775 3_775 ?
B3 B2 B6 B3 -61.2(3) . . . 3_775 ?
B3 B2 B6 B4 -99.2(4) . . . 3_775 ?
B3 B2 B6 B5 1.3(3) . . . . ?
B3 B4 C1 B5 140.1(3) . . . . ?
B3 B4 C1 B6 102.5(3) . . . . ?
B3 B4 B2 C1 -1.8(3) . . 3_775 3_775 ?
B3 B4 B2 B3 -64.4(3) . . 3_775 3_775 ?
B3 B4 B2 B5 -101.6(4) . . 3_775 . ?
B3 B4 B2 B6 37.1(3) . . 3_775 3_775 ?
B3 B4 B5 B3 61.6(3) . . . 3_775 ?
B3 B4 B5 B6 -1.2(3) . . . . ?
B3 B4 B6 C1 -98.4(3) . . 3_775 3_775 ?
B3 B4 B6 B2 -137.9(3) . . 3_775 3_775 ?
B3 B4 B6 B5 -37.5(3) . . 3_775 3_775 ?
B3 B5 C1 B4 -103.2(4) 3_775 . . . ?
B3 B5 C1 B6 37.6(3) 3_775 . . . ?
B3 B5 B2 B4 -137.8(3) . 3_775 . 3_775 ?
B3 B5 B2 B6 -101.2(3) . 3_775 . . ?
B3 B5 B4 B6 1.3(3) . 3_775 3_775 . ?
B3 B5 B6 B4 38.2(3) . 3_775 3_775 . ?
B3 B6 C1 B4 -0.6(3) 3_775 . . . ?
B3 B6 C1 B5 -37.5(3) 3_775 . . . ?
B3 B6 B2 B4 -38.0(4) . 3_775 3_775 . ?
B3 B6 B2 B5 -1.6(3) . 3_775 3_775 . ?
B3 B6 B4 B2 137.9(4) . 3_775 . 3_775 ?
B3 B6 B4 B5 101.0(3) . 3_775 . . ?
B3 B6 B5 B4 101.8(3) 3_775 . . . ?
B4 C1 B2 B4 65.4(3) . . . 3_775 ?
B4 C1 B2 B5 3.8(3) . . . 3_775 ?
B4 C1 B2 B6 104.8(4) . . . . ?
B4 C1 B3 B5 103.0(3) . . . 3_775 ?
B4 C1 B3 B6 38.6(3) . . . 3_775 ?
B4 C1 B5 B6 -140.9(3) . . . . ?
B4 C1 B6 B4 -63.8(3) . . . 3_775 ?
B4 C1 B6 B5 36.8(3) . . . . ?
B4 B2 C1 B5 -1.3(4) 3_775 . . . ?
B4 B2 C1 B6 -39.3(3) 3_775 . . . ?
B4 B2 B3 B4 -64.9(3) 3_775 . . . ?
B4 B2 B3 B5 -37.0(3) . 3_775 3_775 . ?
B4 B2 B3 B6 1.1(3) . 3_775 3_775 . ?
B4 B2 B5 B3 137.8(3) . 3_775 . 3_775 ?
B4 B2 B5 B6 101.2(3) . 3_775 . . ?
B4 B2 B6 B5 100.5(3) 3_775 . . . ?
B4 B3 C1 B5 -37.0(3) . . . . ?
B4 B3 C1 B6 -105.3(3) . . . . ?
B4 B3 B2 B5 -101.9(4) . . . 3_775 ?
B4 B3 B2 B6 -2.0(3) . . . . ?
B4 B3 B5 C1 -0.9(3) . . 3_775 3_775 ?
B4 B3 B5 B4 61.9(3) . . 3_775 3_775 ?
B4 B3 B5 B6 -38.3(4) . . 3_775 3_775 ?
B4 B3 B6 C1 100.4(3) . . 3_775 3_775 ?
B4 B3 B6 B2 37.9(3) . . 3_775 3_775 ?
B4 B3 B6 B5 137.4(4) . . 3_775 3_775 ?
B4 B5 C1 B6 140.9(3) . . . . ?
B4 B5 B2 C1 -98.4(3) . . 3_775 3_775 ?
B4 B5 B2 B3 -137.8(4) . . 3_775 3_775 ?
B4 B5 B2 B6 -36.7(3) . . 3_775 3_775 ?
B4 B5 B3 C1 -0.5(3) . . 3_775 3_775 ?
B4 B5 B3 B2 38.4(4) . . 3_775 3_775 ?
B4 B5 B3 B4 -61.9(3) . . 3_775 3_775 ?
B4 B5 B3 B6 -100.3(4) . . 3_775 . ?
B4 B5 B6 B4 63.6(3) . . . 3_775 ?
B4 B6 C1 B5 -100.7(4) 3_775 . . . ?
B4 B6 B2 B5 36.4(3) . 3_775 3_775 . ?
B4 B6 B3 B5 -137.4(3) . 3_775 . 3_775 ?
B5 C1 B2 B5 -62.9(3) . . . 3_775 ?
B5 C1 B2 B6 38.0(4) . . . . ?
B5 C1 B3 B5 66.1(3) . . . 3_775 ?
B5 C1 B3 B6 1.7(3) . . . 3_775 ?
B5 C1 B4 B6 101.6(3) . . . 3_775 ?
B5 B2 C1 B6 -100.9(4) 3_775 . . . ?
B5 B2 B3 B6 38.1(3) . 3_775 3_775 . ?
B5 B2 B4 B6 -138.7(3) . 3_775 . 3_775 ?
B5 B2 B6 B5 64.1(3) 3_775 . . . ?
B5 B3 C1 B6 -2.2(3) 3_775 . . . ?
B5 B3 B2 B6 99.9(3) 3_775 . . . ?
B5 B3 B4 B5 -61.5(3) 3_775 . . . ?
B5 B3 B4 B6 -39.1(4) . 3_775 3_775 . ?
B5 B3 B6 B4 137.4(4) . 3_775 . 3_775 ?
B5 B4 C1 B6 -37.7(3) . . . . ?
B5 B4 B2 C1 99.7(3) . . 3_775 3_775 ?
B5 B4 B2 B3 37.2(3) . . 3_775 3_775 ?
B5 B4 B2 B6 138.7(4) . . 3_775 3_775 ?
B5 B4 B3 B6 -100.6(4) . . . 3_775 ?
B5 B4 B6 C1 2.6(3) . . 3_775 3_775 ?
B5 B4 B6 B2 -36.9(4) . . 3_775 3_775 ?
B5 B4 B6 B5 63.5(3) . . 3_775 3_775 ?
B5 B6 B3 C1 -99.5(3) . . 3_775 3_775 ?
B5 B6 B3 B2 -37.3(3) . . 3_775 3_775 ?
B5 B6 B3 B4 -137.4(4) . . 3_775 3_775 ?
B5 B6 B4 C1 -1.3(3) . . 3_775 3_775 ?
B5 B6 B4 B3 37.5(4) . . 3_775 3_775 ?
B5 B6 B4 B5 -63.5(3) . . 3_775 3_775 ?
B6 C1 B3 B6 -66.6(3) . . . 3_775 ?
B6 C1 B4 B6 63.9(3) . . . 3_775 ?
B6 B2 B3 B6 61.7(3) . . . 3_775 ?
B6 B2 B4 C1 -100.1(3) . . 3_775 3_775 ?
B6 B2 B4 B3 -37.1(3) . . 3_775 3_775 ?
B6 B2 B4 B5 -138.7(3) . . 3_775 3_775 ?
B6 B2 B5 C1 -2.6(3) . . 3_775 3_775 ?
B6 B2 B5 B4 36.7(3) . . 3_775 3_775 ?
B6 B2 B5 B6 -64.6(3) . . 3_775 3_775 ?
B6 B3 B5 B2 -138.7(4) . 3_775 . 3_775 ?
B6 B4 B2 B5 138.7(3) . 3_775 . 3_775 ?
B6 B4 B5 B6 -64.1(3) 3_775 . . . ?
B6 B5 B2 C1 2.8(3) . . 3_775 3_775 ?
B6 B5 B2 B3 -36.6(3) . . 3_775 3_775 ?
B6 B5 B2 B6 64.6(3) . . 3_775 3_775 ?
B6 B5 B3 C1 99.7(3) . . 3_775 3_775 ?
B6 B5 B3 B2 138.7(3) . . 3_775 3_775 ?
B6 B5 B3 B4 38.3(3) . . 3_775 3_775 ?

loop_
_twin_individual_id
_twin_individual_mass_fraction_refined
1 0.971(2)
2 0.029(2)
